data_2107166
loop_
_publ_author_name
'Louer, M.'
'Louer, D.'
'Plevert, J.'

_publ_section_title
;
 Structure of K Ca P O4 H2 O from X-ray powder diffraction data
;
_journal_name_full 'Acta Crystallographica B (39,1983-)'
_journal_page_first 463
_journal_page_last 467
_journal_volume 44
_journal_year 1988
_chemical_formula_sum 'Ca H2 K O5 P'
_chemical_name_systematic 'K Ca (P O4) (H2 O)'
_space_group_IT_number 12
_symmetry_space_group_name_Hall '-C 2y'
_symmetry_space_group_name_H-M 'C 1 2/m 1'
_cell_angle_alpha 90
_cell_angle_beta 102.975
_cell_angle_gamma 90
_cell_formula_units_Z 4
_cell_length_a 7.5834
_cell_length_b 8.1568
_cell_length_c 7.6541
_cell_volume 461.366
_citation_journal_id_ASTM ASBSDK
_cod_data_source_file Louer_ASBSDK_1988_1724.cif
_cod_data_source_block H2Ca1K1O5P1
_cod_depositor_comments
;
 Marking attached hydrogen atoms.

 Antanas Vaitkus,
 2017-03-24
;
_cod_original_formula_sum 'H2 Ca1 K1 O5 P1'
_cod_database_code 2107166

loop_
_symmetry_equiv_pos_as_xyz
x,y,z
-x,y,-z
-x,-y,-z
x,-y,z
x+1/2,y+1/2,z
-x+1/2,y+1/2,-z
-x+1/2,-y+1/2,-z
x+1/2,-y+1/2,z

loop_
_atom_site_label
_atom_site_type_symbol
_atom_site_fract_x
_atom_site_fract_y
_atom_site_fract_z
_atom_site_occupancy
_atom_site_U_iso_or_equiv
_atom_site_attached_hydrogens
O4 O-2 0.1545 0.5 0.1812 1 0.0 2
P1 P+5 0.2207 0 0.2506 1 0.0 0
O1 O-2 0.2879 0.1603 0.1751 1 0.0 0
K1 K+1 0 0.2229 0.5 1 0.0 0
Ca1 Ca+2 0 0.7371 0 1 0.0 0
O3 O-2 0.007 0 0.1905 1 0.0 0
O2 O-2 0.2813 0 0.4668 1 0.0 0
